data_4038474
loop_
_publ_author_name
'Liu, Yi'
'Wu, Ziqiao'
'Wang, Yankai'
'Zhang, Yuheng'
'Shao, Jie'
'Lu, Tao'
'Li, Wenhai'

_publ_section_title
;
 Synthesis of Active Hexafluoroisopropyl Benzoates via Multicomponent
 Reaction.
;
_journal_name_full 'The Journal of organic chemistry'
_journal_paper_doi 10.1021/acs.joc.0c00476
_journal_year 2020
_chemical_formula_sum 'C18 H17 Br N2 O3'
_chemical_formula_weight 389.24
_space_group_crystal_system monoclinic
_space_group_IT_number 14
_space_group_name_Hall '-P 2yn'
_space_group_name_H-M_alt 'P 1 21/n 1'
_atom_sites_solution_hydrogens geom
_audit_creation_method SHELXL-2014/7
_cell_angle_alpha 90
_cell_angle_beta 105.68(3)
_cell_angle_gamma 90
_cell_formula_units_Z 4
_cell_length_a 8.9380(18)
_cell_length_b 14.128(3)
_cell_length_c 14.308(3)
_cell_measurement_temperature 293(2)
_cell_volume 1739.5(7)
_computing_structure_refinement 'SHELXL-2014/7 (Sheldrick, 2014)'
_diffrn_ambient_temperature 293(2)
_diffrn_measured_fraction_theta_full 1.000
_diffrn_measured_fraction_theta_max 0.994
_diffrn_measurement_device_type 'Nonius CAD4'
_diffrn_measurement_method \w/2\q
_diffrn_radiation_type MoK\a
_diffrn_radiation_wavelength 0.71073
_diffrn_reflns_av_R_equivalents 0.0927
_diffrn_reflns_av_unetI/netI 0.1356
_diffrn_reflns_Laue_measured_fraction_full 1.000
_diffrn_reflns_Laue_measured_fraction_max 0.994
_diffrn_reflns_limit_h_max 10
_diffrn_reflns_limit_h_min 0
_diffrn_reflns_limit_k_max 17
_diffrn_reflns_limit_k_min 0
_diffrn_reflns_limit_l_max 16
_diffrn_reflns_limit_l_min -17
_diffrn_reflns_number 3203
_diffrn_reflns_point_group_measured_fraction_full 1.000
_diffrn_reflns_point_group_measured_fraction_max 0.994
_diffrn_reflns_theta_full 25.242
_diffrn_reflns_theta_max 25.438
_diffrn_reflns_theta_min 2.065
_exptl_absorpt_coefficient_mu 2.381
_exptl_absorpt_correction_T_max 0.9788
_exptl_absorpt_correction_T_min 0.9441
_exptl_absorpt_correction_type psi-scan
_exptl_crystal_density_diffrn 1.486
_exptl_crystal_F_000 792
_exptl_crystal_size_max 0.200
_exptl_crystal_size_mid 0.100
_exptl_crystal_size_min 0.100
_refine_diff_density_max 0.296
_refine_diff_density_min -0.342
_refine_diff_density_rms 0.075
_refine_ls_extinction_method none
_refine_ls_goodness_of_fit_ref 1.004
_refine_ls_hydrogen_treatment constr
_refine_ls_matrix_type full
_refine_ls_number_parameters 217
_refine_ls_number_reflns 3203
_refine_ls_number_restraints 0
_refine_ls_restrained_S_all 1.004
_refine_ls_R_factor_all 0.1904
_refine_ls_R_factor_gt 0.0726
_refine_ls_shift/su_max 0.000
_refine_ls_shift/su_mean 0.000
_refine_ls_structure_factor_coef Fsqd
_refine_ls_weighting_details 'w=1/[\s^2^(Fo^2^)+(0.0300P)^2^] where P=(Fo^2^+2Fc^2^)/3'
_refine_ls_weighting_scheme calc
_refine_ls_wR_factor_gt 0.0964
_refine_ls_wR_factor_ref 0.1210
_reflns_Friedel_coverage 0.000
_reflns_number_gt 1305
_reflns_number_total 3203
_reflns_threshold_expression 'I > 2\s(I)'
_cod_data_source_file jo0c00476_si_002.cif
_cod_data_source_block X
_cod_original_sg_symbol_H-M 'P 21/n'
_cod_database_code 4038474
_shelx_shelxl_version_number 2014/7
_shelx_space_group_comment
;
The symmetry employed for this shelxl refinement is uniquely defined
by the following loop, which should always be used as a source of
symmetry information in preference to the above space-group names.
They are only intended as comments.
;
_shelx_estimated_absorpt_t_min 0.647
_shelx_estimated_absorpt_t_max 0.797

loop_
_space_group_symop_operation_xyz
'x, y, z'
'-x+1/2, y+1/2, -z+1/2'
'-x, -y, -z'
'x-1/2, -y-1/2, z-1/2'

loop_
_atom_site_label
_atom_site_type_symbol
_atom_site_fract_x
_atom_site_fract_y
_atom_site_fract_z
_atom_site_U_iso_or_equiv
_atom_site_adp_type
_atom_site_occupancy
_atom_site_site_symmetry_order
_atom_site_calc_flag
_atom_site_refinement_flags_posn
_atom_site_refinement_flags_adp
_atom_site_refinement_flags_occupancy
_atom_site_disorder_assembly
_atom_site_disorder_group
Br Br 0.18320(9) 0.93214(6) 0.47655(6) 0.0778(3) Uani 1 1 d . . . . .
O1 O 1.0344(5) 1.0353(3) 0.9064(3) 0.0629(15) Uani 1 1 d . . . . .
N1 N 0.8627(6) 0.9528(4) 0.7940(4) 0.0457(14) Uani 1 1 d . . . . .
C1 C 0.9016(8) 1.0243(5) 0.8610(5) 0.0441(17) Uani 1 1 d . . . . .
N2 N 0.6936(5) 1.1263(4) 0.7776(4) 0.0488(14) Uani 1 1 d . . . . .
H2A H 0.7178 1.1830 0.7656 0.059 Uiso 1 1 calc R U . . .
C2 C 0.7685(8) 1.0866(5) 0.8724(4) 0.0526(18) Uani 1 1 d . . . . .
O2 O 0.7172(5) 0.8340(3) 0.7104(4) 0.0759(17) Uani 1 1 d . . . . .
C3 C 0.5874(7) 1.0791(5) 0.7063(4) 0.0437(16) Uani 1 1 d . . . . .
O3 O 0.9842(5) 0.8876(3) 0.8031(3) 0.0655(14) Uani 1 1 d . . . . .
C4 C 0.4678(8) 1.1326(5) 0.6426(5) 0.0544(19) Uani 1 1 d . . . . .
H4A H 0.4685 1.1982 0.6474 0.065 Uiso 1 1 calc R U . . .
C5 C 0.3526(7) 1.0891(5) 0.5749(5) 0.0555(19) Uani 1 1 d . . . . .
H5A H 0.2759 1.1252 0.5332 0.067 Uiso 1 1 calc R U . . .
C6 C 0.3481(7) 0.9919(5) 0.5673(4) 0.0488(18) Uani 1 1 d . . . . .
C7 C 0.4654(7) 0.9396(5) 0.6243(4) 0.0454(16) Uani 1 1 d . . . . .
H7A H 0.4637 0.8741 0.6176 0.054 Uiso 1 1 calc R U . . .
C8 C 0.5904(7) 0.9829(4) 0.6940(5) 0.0433(17) Uani 1 1 d . . . . .
C9 C 0.7200(7) 0.9163(5) 0.7341(5) 0.0501(18) Uani 1 1 d . . . . .
C10 C 0.6565(7) 1.0311(4) 0.9153(5) 0.060(2) Uani 1 1 d . . . . .
H10A H 0.7115 1.0065 0.9777 0.091 Uiso 1 1 calc R U . . .
H10B H 0.5748 1.0722 0.9225 0.091 Uiso 1 1 calc R U . . .
H10C H 0.6127 0.9797 0.8728 0.091 Uiso 1 1 calc R U . . .
C11 C 0.8378(7) 1.1681(5) 0.9413(4) 0.070(2) Uani 1 1 d . . . . .
H11A H 0.8878 1.1431 1.0044 0.105 Uiso 1 1 calc R U . . .
H11B H 0.9125 1.2015 0.9166 0.105 Uiso 1 1 calc R U . . .
H11C H 0.7564 1.2106 0.9460 0.105 Uiso 1 1 calc R U . . .
C12 C 1.0650(8) 0.9076(6) 0.7300(5) 0.084(3) Uani 1 1 d . . . . .
H12A H 1.1071 0.9712 0.7381 0.101 Uiso 1 1 calc R U . . .
H12B H 0.9945 0.9020 0.6655 0.101 Uiso 1 1 calc R U . . .
C13 C 1.1918(8) 0.8372(5) 0.7436(5) 0.0503(19) Uani 1 1 d . . . . .
C14 C 1.1756(9) 0.7614(6) 0.6798(6) 0.074(2) Uani 1 1 d . . . . .
H14A H 1.0867 0.7559 0.6282 0.089 Uiso 1 1 calc R U . . .
C15 C 1.2900(11) 0.6953(6) 0.6929(6) 0.086(3) Uani 1 1 d . . . . .
H15A H 1.2807 0.6461 0.6485 0.103 Uiso 1 1 calc R U . . .
C16 C 1.4185(10) 0.7003(6) 0.7703(7) 0.081(3) Uani 1 1 d . . . . .
H16A H 1.4947 0.6540 0.7781 0.098 Uiso 1 1 calc R U . . .
C17 C 1.4375(9) 0.7706(6) 0.8357(6) 0.080(3) Uani 1 1 d . . . . .
H17A H 1.5248 0.7737 0.8886 0.097 Uiso 1 1 calc R U . . .
C18 C 1.3200(9) 0.8390(6) 0.8205(5) 0.067(2) Uani 1 1 d . . . . .
H18A H 1.3303 0.8879 0.8652 0.081 Uiso 1 1 calc R U . . .

loop_
_atom_site_aniso_label
_atom_site_aniso_U_11
_atom_site_aniso_U_22
_atom_site_aniso_U_33
_atom_site_aniso_U_23
_atom_site_aniso_U_13
_atom_site_aniso_U_12
Br 0.0541(5) 0.1006(7) 0.0699(5) 0.0048(6) 0.0014(4) -0.0104(6)
O1 0.040(3) 0.074(4) 0.069(3) 0.010(3) 0.004(2) -0.004(3)
N1 0.041(3) 0.038(4) 0.060(4) -0.004(3) 0.017(3) 0.017(3)
C1 0.049(5) 0.038(4) 0.050(4) 0.008(3) 0.021(4) 0.001(4)
N2 0.052(4) 0.039(3) 0.056(4) 0.007(3) 0.015(3) -0.003(3)
C2 0.067(5) 0.044(5) 0.045(4) 0.000(4) 0.012(4) -0.002(4)
O2 0.060(4) 0.035(3) 0.122(5) -0.014(3) 0.007(3) 0.005(3)
C3 0.041(4) 0.042(5) 0.046(4) -0.007(3) 0.008(3) -0.002(4)
O3 0.051(3) 0.069(4) 0.081(4) 0.019(3) 0.025(3) 0.016(3)
C4 0.061(5) 0.041(4) 0.063(5) 0.008(4) 0.020(4) 0.022(4)
C5 0.044(4) 0.059(6) 0.061(5) 0.009(4) 0.011(4) 0.008(4)
C6 0.052(5) 0.048(5) 0.045(4) 0.002(4) 0.011(4) -0.008(4)
C7 0.042(4) 0.038(4) 0.061(4) 0.000(4) 0.020(3) 0.003(4)
C8 0.040(4) 0.035(4) 0.060(4) -0.006(4) 0.023(3) 0.003(3)
C9 0.041(4) 0.049(5) 0.061(5) 0.006(4) 0.014(4) 0.005(4)
C10 0.068(5) 0.053(5) 0.067(5) 0.005(4) 0.029(4) 0.015(4)
C11 0.082(6) 0.063(5) 0.056(5) -0.014(4) 0.004(4) 0.007(4)
C12 0.072(6) 0.090(7) 0.098(6) 0.049(5) 0.034(5) 0.017(5)
C13 0.044(5) 0.058(5) 0.054(5) 0.006(4) 0.022(4) 0.010(4)
C14 0.059(6) 0.079(6) 0.089(6) -0.004(6) 0.029(5) 0.000(5)
C15 0.092(7) 0.075(6) 0.098(7) -0.021(6) 0.039(6) 0.017(6)
C16 0.072(7) 0.081(7) 0.104(8) 0.003(6) 0.046(6) 0.025(6)
C17 0.064(6) 0.080(7) 0.095(7) 0.019(6) 0.019(5) 0.018(5)
C18 0.071(6) 0.071(6) 0.068(6) -0.003(5) 0.031(5) -0.008(5)

loop_
_atom_type_symbol
_atom_type_description
_atom_type_scat_dispersion_real
_atom_type_scat_dispersion_imag
_atom_type_scat_source
C C 0.0033 0.0016 'International Tables Vol C Tables 4.2.6.8 and 6.1.1.4'
H H 0.0000 0.0000 'International Tables Vol C Tables 4.2.6.8 and 6.1.1.4'
N N 0.0061 0.0033 'International Tables Vol C Tables 4.2.6.8 and 6.1.1.4'
O O 0.0106 0.0060 'International Tables Vol C Tables 4.2.6.8 and 6.1.1.4'
Br Br -0.2901 2.4595 'International Tables Vol C Tables 4.2.6.8 and 6.1.1.4'

loop_
_geom_angle_atom_site_label_1
_geom_angle_atom_site_label_2
_geom_angle_atom_site_label_3
_geom_angle
_geom_angle_site_symmetry_1
_geom_angle_site_symmetry_3
_geom_angle_publ_flag
C1 N1 O3 112.0(5) . . ?
C1 N1 C9 134.7(6) . . ?
O3 N1 C9 111.2(5) . . ?
O1 C1 N1 120.1(6) . . ?
O1 C1 C2 123.7(6) . . ?
N1 C1 C2 116.2(6) . . ?
C3 N2 C2 124.1(5) . . ?
C3 N2 H2A 117.9 . . ?
C2 N2 H2A 117.9 . . ?
N2 C2 C1 107.4(5) . . ?
N2 C2 C10 112.8(5) . . ?
C1 C2 C10 111.3(5) . . ?
N2 C2 C11 108.3(5) . . ?
C1 C2 C11 108.1(5) . . ?
C10 C2 C11 108.8(5) . . ?
N2 C3 C8 123.1(6) . . ?
N2 C3 C4 118.1(6) . . ?
C8 C3 C4 118.8(6) . . ?
N1 O3 C12 109.2(5) . . ?
C5 C4 C3 120.8(6) . . ?
C5 C4 H4A 119.6 . . ?
C3 C4 H4A 119.6 . . ?
C4 C5 C6 120.6(6) . . ?
C4 C5 H5A 119.7 . . ?
C6 C5 H5A 119.7 . . ?
C7 C6 C5 119.6(6) . . ?
C7 C6 Br 120.2(5) . . ?
C5 C6 Br 120.2(5) . . ?
C6 C7 C8 121.3(6) . . ?
C6 C7 H7A 119.3 . . ?
C8 C7 H7A 119.3 . . ?
C3 C8 C7 118.6(6) . . ?
C3 C8 C9 128.3(6) . . ?
C7 C8 C9 112.5(6) . . ?
O2 C9 N1 117.6(6) . . ?
O2 C9 C8 123.1(6) . . ?
N1 C9 C8 118.8(6) . . ?
C2 C10 H10A 109.5 . . ?
C2 C10 H10B 109.5 . . ?
H10A C10 H10B 109.5 . . ?
C2 C10 H10C 109.5 . . ?
H10A C10 H10C 109.5 . . ?
H10B C10 H10C 109.5 . . ?
C2 C11 H11A 109.5 . . ?
C2 C11 H11B 109.5 . . ?
H11A C11 H11B 109.5 . . ?
C2 C11 H11C 109.5 . . ?
H11A C11 H11C 109.5 . . ?
H11B C11 H11C 109.5 . . ?
O3 C12 C13 106.7(6) . . ?
O3 C12 H12A 110.4 . . ?
C13 C12 H12A 110.4 . . ?
O3 C12 H12B 110.4 . . ?
C13 C12 H12B 110.4 . . ?
H12A C12 H12B 108.6 . . ?
C18 C13 C14 117.5(7) . . ?
C18 C13 C12 122.9(8) . . ?
C14 C13 C12 119.4(7) . . ?
C15 C14 C13 119.9(8) . . ?
C15 C14 H14A 120.1 . . ?
C13 C14 H14A 120.1 . . ?
C14 C15 C16 120.8(8) . . ?
C14 C15 H15A 119.6 . . ?
C16 C15 H15A 119.6 . . ?
C17 C16 C15 121.6(8) . . ?
C17 C16 H16A 119.2 . . ?
C15 C16 H16A 119.2 . . ?
C16 C17 C18 117.0(8) . . ?
C16 C17 H17A 121.5 . . ?
C18 C17 H17A 121.5 . . ?
C13 C18 C17 123.1(8) . . ?
C13 C18 H18A 118.4 . . ?
C17 C18 H18A 118.4 . . ?

loop_
_geom_bond_atom_site_label_1
_geom_bond_atom_site_label_2
_geom_bond_distance
_geom_bond_site_symmetry_2
_geom_bond_publ_flag
Br C6 1.881(6) . ?
O1 C1 1.199(7) . ?
N1 C1 1.371(7) . ?
N1 O3 1.403(5) . ?
N1 C9 1.427(7) . ?
C1 C2 1.524(8) . ?
N2 C3 1.364(7) . ?
N2 C2 1.453(7) . ?
N2 H2A 0.8600 . ?
C2 C10 1.525(8) . ?
C2 C11 1.533(8) . ?
O2 C9 1.210(7) . ?
C3 C8 1.372(8) . ?
C3 C4 1.421(8) . ?
O3 C12 1.450(7) . ?
C4 C5 1.355(8) . ?
C4 H4A 0.9300 . ?
C5 C6 1.377(9) . ?
C5 H5A 0.9300 . ?
C6 C7 1.360(7) . ?
C7 C8 1.419(8) . ?
C7 H7A 0.9300 . ?
C8 C9 1.482(8) . ?
C10 H10A 0.9600 . ?
C10 H10B 0.9600 . ?
C10 H10C 0.9600 . ?
C11 H11A 0.9600 . ?
C11 H11B 0.9600 . ?
C11 H11C 0.9600 . ?
C12 C13 1.480(8) . ?
C12 H12A 0.9700 . ?
C12 H12B 0.9700 . ?
C13 C18 1.357(8) . ?
C13 C14 1.390(9) . ?
C14 C15 1.360(9) . ?
C14 H14A 0.9300 . ?
C15 C16 1.365(10) . ?
C15 H15A 0.9300 . ?
C16 C17 1.342(9) . ?
C16 H16A 0.9300 . ?
C17 C18 1.400(9) . ?
C17 H17A 0.9300 . ?
C18 H18A 0.9300 . ?

loop_
_geom_torsion_atom_site_label_1
_geom_torsion_atom_site_label_2
_geom_torsion_atom_site_label_3
_geom_torsion_atom_site_label_4
_geom_torsion
_geom_torsion_site_symmetry_1
_geom_torsion_site_symmetry_2
_geom_torsion_site_symmetry_3
_geom_torsion_site_symmetry_4
_geom_torsion_publ_flag
O3 N1 C1 O1 13.2(8) . . . . ?
C9 N1 C1 O1 174.8(6) . . . . ?
O3 N1 C1 C2 -167.2(5) . . . . ?
C9 N1 C1 C2 -5.6(10) . . . . ?
C3 N2 C2 C1 81.1(7) . . . . ?
C3 N2 C2 C10 -41.9(8) . . . . ?
C3 N2 C2 C11 -162.4(6) . . . . ?
O1 C1 C2 N2 122.6(7) . . . . ?
N1 C1 C2 N2 -57.0(7) . . . . ?
O1 C1 C2 C10 -113.4(7) . . . . ?
N1 C1 C2 C10 66.9(7) . . . . ?
O1 C1 C2 C11 6.0(9) . . . . ?
N1 C1 C2 C11 -173.7(5) . . . . ?
C2 N2 C3 C8 -32.0(9) . . . . ?
C2 N2 C3 C4 147.6(6) . . . . ?
C1 N1 O3 C12 -100.2(6) . . . . ?
C9 N1 O3 C12 93.7(6) . . . . ?
N2 C3 C4 C5 -175.3(6) . . . . ?
C8 C3 C4 C5 4.4(10) . . . . ?
C3 C4 C5 C6 0.8(10) . . . . ?
C4 C5 C6 C7 -4.0(10) . . . . ?
C4 C5 C6 Br 177.5(5) . . . . ?
C5 C6 C7 C8 2.0(10) . . . . ?
Br C6 C7 C8 -179.4(4) . . . . ?
N2 C3 C8 C7 173.4(5) . . . . ?
C4 C3 C8 C7 -6.2(9) . . . . ?
N2 C3 C8 C9 -16.3(11) . . . . ?
C4 C3 C8 C9 164.1(6) . . . . ?
C6 C7 C8 C3 3.1(9) . . . . ?
C6 C7 C8 C9 -168.6(6) . . . . ?
C1 N1 C9 O2 -152.9(7) . . . . ?
O3 N1 C9 O2 8.9(8) . . . . ?
C1 N1 C9 C8 35.0(10) . . . . ?
O3 N1 C9 C8 -163.3(5) . . . . ?
C3 C8 C9 O2 -171.5(7) . . . . ?
C7 C8 C9 O2 -0.8(10) . . . . ?
C3 C8 C9 N1 0.1(10) . . . . ?
C7 C8 C9 N1 170.9(5) . . . . ?
N1 O3 C12 C13 179.6(5) . . . . ?
O3 C12 C13 C18 -71.1(9) . . . . ?
O3 C12 C13 C14 103.8(7) . . . . ?
C18 C13 C14 C15 -3.5(11) . . . . ?
C12 C13 C14 C15 -178.6(7) . . . . ?
C13 C14 C15 C16 2.6(13) . . . . ?
C14 C15 C16 C17 -0.6(14) . . . . ?
C15 C16 C17 C18 -0.4(13) . . . . ?
C14 C13 C18 C17 2.6(11) . . . . ?
C12 C13 C18 C17 177.5(7) . . . . ?
C16 C17 C18 C13 -0.7(12) . . . . ?
